data_2220314
loop_
_publ_author_name
'Huang, Miao-Ling'

_publ_section_title
<i>catena</i>-Poly[{di-\m-isonicotinato-bis[diaquaisonicotinatoeuropium(III)]}-\m-isonicotinato-[diisonicotinatocopper(II)]-\m-isonicotinato]
_journal_coeditor_code PV2118
_journal_issue 12
_journal_name_full 'Acta Crystallographica Section E'
_journal_page_first m1595
_journal_page_last m1596
_journal_paper_doi 10.1107/S1600536808038476
_journal_volume 64
_journal_year 2008
_chemical_formula_iupac '[Cu Eu2 (C6 H4 N O2)8 (H2 O)4]'
_chemical_formula_moiety 'C48 H40 Cu Eu2 N8 O20'
_chemical_formula_sum 'C48 H40 Cu Eu2 N8 O20'
_chemical_formula_weight 1416.34
_chemical_name_systematic
;
catena-poly[{di-\m-isonicotinato-bis[diaquaisonicotinatoeuropium(III)]}-\m-
isonicotinato-[diisonicotinatocopper(II)]-\m-isonicotinato]
;
_space_group_IT_number 14
_symmetry_cell_setting monoclinic
_symmetry_space_group_name_Hall '-P 2yn'
_symmetry_space_group_name_H-M 'P 1 21/n 1'
_atom_sites_solution_hydrogens geom
_atom_sites_solution_primary direct
_atom_sites_solution_secondary difmap
_audit_creation_method SHELXL-97
_cell_angle_alpha 90.00
_cell_angle_beta 93.8220(10)
_cell_angle_gamma 90.00
_cell_formula_units_Z 2
_cell_length_a 9.5218(9)
_cell_length_b 15.0371(13)
_cell_length_c 18.2850(16)
_cell_measurement_reflns_used 6922
_cell_measurement_temperature 295(2)
_cell_measurement_theta_max 28.03
_cell_measurement_theta_min 2.48
_cell_volume 2612.2(4)
_computing_cell_refinement 'SAINT (Bruker, 2003)'
_computing_data_collection 'SMART (Bruker, 2001)'
_computing_data_reduction 'SAINT (Bruker, 2003)'
_computing_molecular_graphics 'ORTEP-3 for Windows (Farrugia, 1997)'
_computing_publication_material 'SHELXTL (Sheldrick, 2008)'
_computing_structure_refinement 'SHELXL97 (Sheldrick, 2008)'
_computing_structure_solution 'SHELXS97 (Sheldrick, 2008)'
_diffrn_ambient_temperature 295(2)
_diffrn_measured_fraction_theta_full 0.997
_diffrn_measured_fraction_theta_max 0.997
_diffrn_measurement_device_type 'Bruker SMART CCD area-detector'
_diffrn_measurement_method '\f and \w'
_diffrn_radiation_monochromator graphite
_diffrn_radiation_source 'fine-focus sealed tube'
_diffrn_radiation_type MoK\a
_diffrn_radiation_wavelength 0.71073
_diffrn_reflns_av_R_equivalents 0.0363
_diffrn_reflns_av_sigmaI/netI 0.0324
_diffrn_reflns_limit_h_max 11
_diffrn_reflns_limit_h_min -10
_diffrn_reflns_limit_k_max 18
_diffrn_reflns_limit_k_min -17
_diffrn_reflns_limit_l_max 22
_diffrn_reflns_limit_l_min -22
_diffrn_reflns_number 18387
_diffrn_reflns_theta_full 25.50
_diffrn_reflns_theta_max 25.50
_diffrn_reflns_theta_min 2.48
_exptl_absorpt_coefficient_mu 2.861
_exptl_absorpt_correction_T_max 0.5166
_exptl_absorpt_correction_T_min 0.3971
_exptl_absorpt_correction_type multi-scan
_exptl_absorpt_process_details '(SADABS; Sheldrick, 2003)'
_exptl_crystal_colour green
_exptl_crystal_density_diffrn 1.801
_exptl_crystal_density_method 'not measured'
_exptl_crystal_description block
_exptl_crystal_F_000 1398
_exptl_crystal_size_max 0.40
_exptl_crystal_size_mid 0.30
_exptl_crystal_size_min 0.27
_refine_diff_density_max 0.357
_refine_diff_density_min -0.365
_refine_ls_extinction_coef 0.00683(17)
_refine_ls_extinction_expression Fc^*^=kFc[1+0.001xFc^2^\l^3^/sin(2\q)]^-1/4^
_refine_ls_extinction_method 'SHELXL97 (Sheldrick, 2008)'
_refine_ls_goodness_of_fit_ref 1.040
_refine_ls_hydrogen_treatment constr
_refine_ls_matrix_type full
_refine_ls_number_parameters 359
_refine_ls_number_reflns 4853
_refine_ls_number_restraints 6
_refine_ls_restrained_S_all 1.039
_refine_ls_R_factor_all 0.0272
_refine_ls_R_factor_gt 0.0214
_refine_ls_shift/su_max 0.006
_refine_ls_shift/su_mean 0.000
_refine_ls_structure_factor_coef Fsqd
_refine_ls_weighting_details 'calc w=1/[\s^2^(Fo^2^)+(0.0175P)^2^+1.449P] where P=(Fo^2^+2Fc^2^)/3'
_refine_ls_weighting_scheme calc
_refine_ls_wR_factor_gt 0.0467
_refine_ls_wR_factor_ref 0.0490
_reflns_number_gt 4222
_reflns_number_total 4853
_reflns_threshold_expression I>2\s(I)
_cod_data_source_file pv2118.cif
_cod_data_source_block I
_cod_depositor_comments
;
The following automatic conversions were performed:
'_symmetry_cell_setting' value 'Monoclinic' changed to 'monoclinic'
according to '/home/saulius/struct/CIF-dictionaries/cif_core.dic'
dictionary named 'cif_core.dic' version 2.4.1 from 2010-06-29.

Automatic conversion script
Id: cif_fix_enum 1527 2010-12-29 10:47:43Z saulius 

The following automatic conversions were performed:

'_symmetry_cell_setting' value 'Monoclinic' changed to 'monoclinic'
according to /home/saulius/struct/CIF-dictionaries/cif_core.dic
dictionary named 'cif_core.dic' version 2.4.1 from 2010-06-29.

Automatic conversion script
Id: cif_fix_values 1715 2011-07-08 13:25:40Z adriana 
;
_cod_original_sg_symbol_H-M 'P 21/n'
_cod_database_code 2220314
_cod_database_fobs_code 2220314

loop_
_symmetry_equiv_pos_as_xyz
'x, y, z'
'-x+1/2, y+1/2, -z+1/2'
'-x, -y, -z'
'x-1/2, -y-1/2, z-1/2'

loop_
_atom_site_type_symbol
_atom_site_label
_atom_site_fract_x
_atom_site_fract_y
_atom_site_fract_z
_atom_site_U_iso_or_equiv
_atom_site_adp_type
_atom_site_calc_flag
_atom_site_refinement_flags
_atom_site_occupancy
Eu Eu1 0.303549(14) 1.084800(9) -0.000640(7) 0.01521(6) Uani d . 1
Cu Cu1 0.0000 0.5000 0.0000 0.02112(12) Uani d S 1
O O1 0.1022(2) 1.06985(13) 0.08317(11) 0.0256(5) Uani d . 1
O O2 0.2241(2) 1.19395(13) 0.08933(11) 0.0319(5) Uani d . 1
O O3 0.4104(2) 1.03423(18) 0.11132(12) 0.0440(6) Uani d . 1
O O4 0.6048(3) 0.95248(17) 0.11231(12) 0.0437(6) Uani d . 1
O O5 0.2714(2) 0.92881(14) -0.00398(13) 0.0378(6) Uani d . 1
O O6 0.4704(2) 0.85317(15) -0.00984(14) 0.0454(6) Uani d . 1
O O7 -0.1420(2) 0.55366(14) -0.07136(11) 0.0276(5) Uani d . 1
O O8 -0.3139(2) 0.62128(16) -0.01438(11) 0.0370(6) Uani d . 1
N N1 -0.0769(4) 1.2279(2) 0.30315(16) 0.0494(8) Uani d . 1
N N2 0.5926(3) 1.0505(3) 0.37273(15) 0.0521(9) Uani d . 1
N N3 0.1135(2) 0.61288(15) 0.00239(12) 0.0193(5) Uani d . 1
N N4 -0.4825(3) 0.6230(2) -0.28160(15) 0.0448(8) Uani d . 1
C C1 -0.1334(4) 1.1683(3) 0.2564(2) 0.0579(12) Uani d . 1
H H1 -0.2213 1.1456 0.2656 0.069 Uiso calc R 1
C C2 -0.0711(4) 1.1377(3) 0.1950(2) 0.0463(10) Uani d . 1
H H2 -0.1151 1.0949 0.1648 0.056 Uiso calc R 1
C C3 0.0576(3) 1.1721(2) 0.17983(15) 0.0259(7) Uani d . 1
C C4 0.1180(4) 1.2343(2) 0.22750(18) 0.0420(9) Uani d . 1
H H4 0.2050 1.2589 0.2189 0.050 Uiso calc R 1
C C5 0.0485(4) 1.2599(3) 0.2882(2) 0.0507(10) Uani d . 1
H H5 0.0914 1.3015 0.3201 0.061 Uiso calc R 1
C C6 0.1329(3) 1.1432(2) 0.11331(15) 0.0226(6) Uani d . 1
C C7 0.5089(4) 1.1027(3) 0.33001(19) 0.0462(10) Uani d . 1
H H7 0.4656 1.1504 0.3518 0.055 Uiso calc R 1
C C8 0.4824(4) 1.0906(2) 0.25533(17) 0.0314(7) Uani d . 1
H H8 0.4216 1.1283 0.2282 0.038 Uiso calc R 1
C C9 0.5483(3) 1.0211(2) 0.22209(15) 0.0229(6) Uani d . 1
C C10 0.6410(4) 0.9697(3) 0.26468(17) 0.0406(9) Uani d . 1
H H10 0.6913 0.9242 0.2439 0.049 Uiso calc R 1
C C11 0.6578(4) 0.9867(3) 0.33875(19) 0.0573(12) Uani d . 1
H H11 0.7197 0.9507 0.3669 0.069 Uiso calc R 1
C C12 0.5193(3) 1.0016(2) 0.14180(15) 0.0252(7) Uani d . 1
C C13 0.0470(3) 0.69169(19) 0.00148(15) 0.0233(6) Uani d . 1
H H13 -0.0508 0.6921 0.0004 0.028 Uiso calc R 1
C C14 0.1172(3) 0.77197(19) 0.00207(15) 0.0231(6) Uani d . 1
H H14 0.0676 0.8252 0.0027 0.028 Uiso calc R 1
C C15 0.2621(3) 0.77222(19) 0.00173(14) 0.0207(6) Uani d . 1
C C16 0.3327(3) 0.69096(19) 0.00510(15) 0.0241(7) Uani d . 1
H H16 0.4305 0.6889 0.0072 0.029 Uiso calc R 1
C C17 0.2545(3) 0.6135(2) 0.00524(15) 0.0229(6) Uani d . 1
H H17 0.3018 0.5594 0.0074 0.027 Uiso calc R 1
C C18 0.3420(3) 0.8586(2) -0.00392(16) 0.0254(7) Uani d . 1
C C19 -0.5216(3) 0.6665(2) -0.22291(19) 0.0408(9) Uani d . 1
H H19 -0.5995 0.7038 -0.2288 0.049 Uiso calc R 1
C C20 -0.4541(3) 0.6600(2) -0.15378(17) 0.0320(7) Uani d . 1
H H20 -0.4856 0.6926 -0.1148 0.038 Uiso calc R 1
C C21 -0.3387(3) 0.6041(2) -0.14357(16) 0.0258(7) Uani d . 1
C C22 -0.2961(4) 0.5588(2) -0.20395(18) 0.0420(9) Uani d . 1
H H22 -0.2191 0.5207 -0.1994 0.050 Uiso calc R 1
C C23 -0.3693(4) 0.5708(3) -0.2715(2) 0.0532(11) Uani d . 1
H H23 -0.3379 0.5410 -0.3118 0.064 Uiso calc R 1
C C24 -0.2594(3) 0.59323(18) -0.06933(16) 0.0239(7) Uani d . 1
O O9 0.0897(2) 1.07055(13) -0.07832(11) 0.0284(5) Uani d D 1
H H1W 0.0757 1.0919 -0.1202 0.043 Uiso d RD 1
H H2W 0.0301 1.0314 -0.0715 0.043 Uiso d RD 1
O O10 0.2777(2) 1.22483(13) -0.06923(11) 0.0299(5) Uani d D 1
H H3W 0.3208 1.2307 -0.1068 0.045 Uiso d RD 1
H H4W 0.2738 1.2729 -0.0473 0.045 Uiso d RD 1

loop_
_atom_site_aniso_label
_atom_site_aniso_U_11
_atom_site_aniso_U_22
_atom_site_aniso_U_33
_atom_site_aniso_U_12
_atom_site_aniso_U_13
_atom_site_aniso_U_23
Eu1 0.01495(9) 0.01529(9) 0.01549(8) -0.00210(6) 0.00169(5) -0.00087(5)
Cu1 0.0205(3) 0.0153(3) 0.0264(3) -0.0064(2) -0.0071(2) 0.0056(2)
O1 0.0249(12) 0.0272(12) 0.0251(11) -0.0042(9) 0.0061(9) -0.0054(9)
O2 0.0394(13) 0.0233(12) 0.0351(12) -0.0072(10) 0.0194(10) -0.0044(9)
O3 0.0394(15) 0.0656(18) 0.0255(12) 0.0092(13) -0.0078(11) 0.0041(12)
O4 0.0550(16) 0.0506(15) 0.0274(12) 0.0129(13) 0.0161(11) -0.0074(11)
O5 0.0373(14) 0.0178(12) 0.0576(16) -0.0060(10) -0.0016(12) 0.0012(10)
O6 0.0214(13) 0.0354(14) 0.0796(19) -0.0127(11) 0.0041(12) 0.0022(13)
O7 0.0268(12) 0.0267(12) 0.0281(11) -0.0024(10) -0.0083(9) 0.0054(9)
O8 0.0475(15) 0.0358(14) 0.0272(12) 0.0008(11) -0.0022(11) -0.0020(10)
N1 0.064(2) 0.0436(19) 0.0442(18) -0.0060(17) 0.0313(16) -0.0110(15)
N2 0.046(2) 0.088(3) 0.0216(15) -0.0102(19) -0.0030(14) -0.0089(16)
N3 0.0209(13) 0.0159(12) 0.0208(12) -0.0044(10) -0.0011(10) 0.0023(9)
N4 0.049(2) 0.0461(19) 0.0368(17) 0.0086(16) -0.0195(14) -0.0070(14)
C1 0.049(2) 0.062(3) 0.067(3) -0.017(2) 0.040(2) -0.023(2)
C2 0.037(2) 0.050(2) 0.054(2) -0.0138(18) 0.0207(18) -0.0225(18)
C3 0.0276(17) 0.0260(17) 0.0250(16) 0.0029(14) 0.0077(13) -0.0016(13)
C4 0.045(2) 0.043(2) 0.041(2) -0.0128(18) 0.0190(17) -0.0108(16)
C5 0.065(3) 0.045(2) 0.044(2) -0.013(2) 0.0199(19) -0.0180(18)
C6 0.0195(16) 0.0263(17) 0.0219(15) 0.0037(13) 0.0021(12) 0.0027(12)
C7 0.057(3) 0.050(2) 0.034(2) -0.007(2) 0.0143(18) -0.0162(17)
C8 0.0341(19) 0.0342(19) 0.0267(16) 0.0047(15) 0.0072(14) -0.0006(14)
C9 0.0208(16) 0.0294(17) 0.0184(14) -0.0025(13) 0.0018(12) 0.0014(12)
C10 0.040(2) 0.054(2) 0.0282(18) 0.0150(18) 0.0034(15) 0.0054(16)
C11 0.046(2) 0.100(4) 0.0249(19) 0.018(2) -0.0035(17) 0.011(2)
C12 0.0283(18) 0.0276(17) 0.0198(15) -0.0068(14) 0.0032(13) 0.0029(13)
C13 0.0177(15) 0.0229(16) 0.0289(16) -0.0017(12) -0.0013(12) 0.0014(12)
C14 0.0211(16) 0.0169(15) 0.0313(16) 0.0008(12) 0.0003(12) 0.0002(12)
C15 0.0217(16) 0.0209(16) 0.0190(14) -0.0076(12) -0.0011(12) -0.0006(11)
C16 0.0168(16) 0.0236(17) 0.0319(16) -0.0036(12) 0.0015(13) 0.0012(13)
C17 0.0221(16) 0.0184(15) 0.0278(16) 0.0002(13) -0.0006(12) 0.0017(12)
C18 0.0270(18) 0.0219(17) 0.0268(16) -0.0085(13) -0.0021(13) 0.0001(12)
C19 0.0283(19) 0.045(2) 0.047(2) 0.0097(17) -0.0104(16) 0.0023(17)
C20 0.0272(18) 0.037(2) 0.0319(17) 0.0040(15) -0.0007(14) -0.0001(14)
C21 0.0246(17) 0.0228(17) 0.0291(16) -0.0030(13) -0.0060(13) 0.0019(12)
C22 0.046(2) 0.042(2) 0.0360(19) 0.0178(18) -0.0124(17) -0.0118(16)
C23 0.062(3) 0.057(3) 0.038(2) 0.022(2) -0.0196(19) -0.0229(18)
C24 0.0262(17) 0.0156(15) 0.0289(16) -0.0055(13) -0.0055(13) 0.0038(12)
O9 0.0247(12) 0.0343(13) 0.0250(11) -0.0101(10) -0.0081(9) 0.0053(9)
O10 0.0414(13) 0.0221(11) 0.0277(11) 0.0021(10) 0.0129(10) 0.0045(9)

loop_
_atom_type_symbol
_atom_type_description
_atom_type_scat_dispersion_real
_atom_type_scat_dispersion_imag
_atom_type_scat_source
C C 0.0033 0.0016 'International Tables Vol C Tables 4.2.6.8 and 6.1.1.4'
H H 0.0000 0.0000 'International Tables Vol C Tables 4.2.6.8 and 6.1.1.4'
N N 0.0061 0.0033 'International Tables Vol C Tables 4.2.6.8 and 6.1.1.4'
O O 0.0106 0.0060 'International Tables Vol C Tables 4.2.6.8 and 6.1.1.4'
Cu Cu 0.3201 1.2651 'International Tables Vol C Tables 4.2.6.8 and 6.1.1.4'
Eu Eu -0.1578 3.6682 'International Tables Vol C Tables 4.2.6.8 and 6.1.1.4'

loop_
_geom_angle_atom_site_label_1
_geom_angle_atom_site_label_2
_geom_angle_atom_site_label_3
_geom_angle_site_symmetry_1
_geom_angle_site_symmetry_3
_geom_angle
O4 Eu1 O6 3_675 3_675 76.87(9)
O4 Eu1 O3 3_675 . 121.14(8)
O6 Eu1 O3 3_675 . 73.47(9)
O4 Eu1 O5 3_675 . 78.18(9)
O6 Eu1 O5 3_675 . 120.90(8)
O3 Eu1 O5 . . 75.49(9)
O4 Eu1 O9 3_675 . 79.30(8)
O6 Eu1 O9 3_675 . 144.92(8)
O3 Eu1 O9 . . 141.54(8)
O5 Eu1 O9 . . 78.12(7)
O4 Eu1 O10 3_675 . 77.90(8)
O6 Eu1 O10 3_675 . 76.15(8)
O3 Eu1 O10 . . 138.18(8)
O5 Eu1 O10 . . 145.98(7)
O9 Eu1 O10 . . 73.94(7)
O4 Eu1 O2 3_675 . 152.34(8)
O6 Eu1 O2 3_675 . 90.07(8)
O3 Eu1 O2 . . 76.68(8)
O5 Eu1 O2 . . 129.00(7)
O9 Eu1 O2 . . 99.60(7)
O10 Eu1 O2 . . 75.30(7)
O4 Eu1 O1 3_675 . 147.58(8)
O6 Eu1 O1 3_675 . 135.36(8)
O3 Eu1 O1 . . 75.31(7)
O5 Eu1 O1 . . 80.01(7)
O9 Eu1 O1 . . 72.93(7)
O10 Eu1 O1 . . 109.25(7)
O2 Eu1 O1 . . 51.88(6)
O4 Eu1 C6 3_675 . 165.98(8)
O6 Eu1 C6 3_675 . 112.40(9)
O3 Eu1 C6 . . 72.50(8)
O5 Eu1 C6 . . 104.14(8)
O9 Eu1 C6 . . 87.60(8)
O10 Eu1 C6 . . 93.78(7)
O2 Eu1 C6 . . 25.93(7)
O1 Eu1 C6 . . 26.07(7)
O7 Cu1 O7 3_565 . 180.0
O7 Cu1 N3 3_565 . 89.26(9)
O7 Cu1 N3 . . 90.74(9)
O7 Cu1 N3 3_565 3_565 90.74(9)
O7 Cu1 N3 . 3_565 89.26(9)
N3 Cu1 N3 . 3_565 180.0
C6 O1 Eu1 . . 91.37(16)
C6 O2 Eu1 . . 94.50(17)
C12 O3 Eu1 . . 144.7(2)
C12 O4 Eu1 . 3_675 144.1(2)
C18 O5 Eu1 . . 140.1(2)
C18 O6 Eu1 . 3_675 151.0(2)
C24 O7 Cu1 . . 137.19(19)
C1 N1 C5 . . 116.3(3)
C11 N2 C7 . . 115.7(3)
C17 N3 C13 . . 117.7(2)
C17 N3 Cu1 . . 122.85(19)
C13 N3 Cu1 . . 119.46(19)
C19 N4 C23 . . 116.3(3)
N1 C1 C2 . . 124.8(3)
N1 C1 H1 . . 117.6
C2 C1 H1 . . 117.6
C3 C2 C1 . . 118.3(3)
C3 C2 H2 . . 120.8
C1 C2 H2 . . 120.8
C2 C3 C4 . . 117.9(3)
C2 C3 C6 . . 122.0(3)
C4 C3 C6 . . 120.1(3)
C3 C4 C5 . . 119.6(3)
C3 C4 H4 . . 120.2
C5 C4 H4 . . 120.2
N1 C5 C4 . . 123.1(3)
N1 C5 H5 . . 118.5
C4 C5 H5 . . 118.5
O2 C6 O1 . . 121.7(3)
O2 C6 C3 . . 118.8(3)
O1 C6 C3 . . 119.6(3)
O2 C6 Eu1 . . 59.57(14)
O1 C6 Eu1 . . 62.56(14)
C3 C6 Eu1 . . 173.2(2)
N2 C7 C8 . . 124.3(3)
N2 C7 H7 . . 117.9
C8 C7 H7 . . 117.9
C7 C8 C9 . . 118.4(3)
C7 C8 H8 . . 120.8
C9 C8 H8 . . 120.8
C10 C9 C8 . . 118.0(3)
C10 C9 C12 . . 120.8(3)
C8 C9 C12 . . 121.2(3)
C9 C10 C11 . . 118.7(3)
C9 C10 H10 . . 120.6
C11 C10 H10 . . 120.6
N2 C11 C10 . . 124.8(4)
N2 C11 H11 . . 117.6
C10 C11 H11 . . 117.6
O3 C12 O4 . . 126.0(3)
O3 C12 C9 . . 117.0(3)
O4 C12 C9 . . 117.0(3)
N3 C13 C14 . . 122.9(3)
N3 C13 H13 . . 118.5
C14 C13 H13 . . 118.5
C15 C14 C13 . . 119.1(3)
C15 C14 H14 . . 120.4
C13 C14 H14 . . 120.4
C14 C15 C16 . . 118.5(3)
C14 C15 C18 . . 120.7(3)
C16 C15 C18 . . 120.8(3)
C17 C16 C15 . . 118.7(3)
C17 C16 H16 . . 120.7
C15 C16 H16 . . 120.7
N3 C17 C16 . . 123.0(3)
N3 C17 H17 . . 118.5
C16 C17 H17 . . 118.5
O6 C18 O5 . . 126.2(3)
O6 C18 C15 . . 116.9(3)
O5 C18 C15 . . 116.8(3)
N4 C19 C20 . . 124.4(3)
N4 C19 H19 . . 117.8
C20 C19 H19 . . 117.8
C19 C20 C21 . . 118.8(3)
C19 C20 H20 . . 120.6
C21 C20 H20 . . 120.6
C22 C21 C20 . . 117.6(3)
C22 C21 C24 . . 120.5(3)
C20 C21 C24 . . 121.9(3)
C21 C22 C23 . . 119.3(3)
C21 C22 H22 . . 120.3
C23 C22 H22 . . 120.3
N4 C23 C22 . . 123.5(3)
N4 C23 H23 . . 118.2
C22 C23 H23 . . 118.2
O8 C24 O7 . . 127.0(3)
O8 C24 C21 . . 118.7(3)
O7 C24 C21 . . 114.3(3)
Eu1 O9 H1W . . 125.7
Eu1 O9 H2W . . 122.1
H1W O9 H2W . . 110.0
Eu1 O10 H3W . . 118.5
Eu1 O10 H4W . . 120.4
H3W O10 H4W . . 110.4

loop_
_geom_bond_atom_site_label_1
_geom_bond_atom_site_label_2
_geom_bond_site_symmetry_2
_geom_bond_distance
Eu1 O4 3_675 2.341(2)
Eu1 O6 3_675 2.342(2)
Eu1 O3 . 2.351(2)
Eu1 O5 . 2.366(2)
Eu1 O9 . 2.4133(19)
Eu1 O10 . 2.4548(19)
Eu1 O2 . 2.477(2)
Eu1 O1 . 2.5428(19)
Eu1 C6 . 2.864(3)
Cu1 O7 3_565 1.9867(19)
Cu1 O7 . 1.9867(19)
Cu1 N3 . 2.011(2)
Cu1 N3 3_565 2.011(2)
O1 C6 . 1.259(3)
O2 C6 . 1.256(3)
O3 C12 . 1.245(4)
O4 C12 . 1.248(4)
O4 Eu1 3_675 2.341(2)
O5 C18 . 1.251(4)
O6 C18 . 1.237(4)
O6 Eu1 3_675 2.342(2)
O7 C24 . 1.269(4)
O8 C24 . 1.235(4)
N1 C1 . 1.326(5)
N1 C5 . 1.333(5)
N2 C11 . 1.320(5)
N2 C7 . 1.334(5)
N3 C17 . 1.340(4)
N3 C13 . 1.343(4)
N4 C19 . 1.331(4)
N4 C23 . 1.336(5)
C1 C2 . 1.382(5)
C1 H1 . 0.9300
C2 C3 . 1.376(4)
C2 H2 . 0.9300
C3 C4 . 1.378(4)
C3 C6 . 1.516(4)
C4 C5 . 1.385(5)
C4 H4 . 0.9300
C5 H5 . 0.9300
C7 C8 . 1.384(5)
C7 H7 . 0.9300
C8 C9 . 1.381(4)
C8 H8 . 0.9300
C9 C10 . 1.376(4)
C9 C12 . 1.504(4)
C10 C11 . 1.377(5)
C10 H10 . 0.9300
C11 H11 . 0.9300
C13 C14 . 1.380(4)
C13 H13 . 0.9300
C14 C15 . 1.380(4)
C14 H14 . 0.9300
C15 C16 . 1.394(4)
C15 C18 . 1.513(4)
C16 C17 . 1.383(4)
C16 H16 . 0.9300
C17 H17 . 0.9300
C19 C20 . 1.383(4)
C19 H19 . 0.9300
C20 C21 . 1.386(4)
C20 H20 . 0.9300
C21 C22 . 1.381(4)
C21 C24 . 1.517(4)
C22 C23 . 1.389(5)
C22 H22 . 0.9300
C23 H23 . 0.9300
O9 H1W . 0.8334
O9 H2W . 0.8326
O10 H3W . 0.8291
O10 H4W . 0.8292

loop_
_geom_hbond_atom_site_label_D
_geom_hbond_atom_site_label_H
_geom_hbond_atom_site_label_A
_geom_hbond_site_symmetry_A
_geom_hbond_distance_DH
_geom_hbond_distance_HA
_geom_hbond_distance_DA
_geom_hbond_angle_DHA
O10 H4W O8 3_575 0.83 1.97 2.782(3) 165
O9 H2W O1 3_575 0.83 1.98 2.790(3) 164
O10 H3W N1 4_685 0.83 2.06 2.881(3) 169
O9 H1W N4 2_454 0.83 2.00 2.807(3) 161

loop_
_geom_torsion_atom_site_label_1
_geom_torsion_atom_site_label_2
_geom_torsion_atom_site_label_3
_geom_torsion_atom_site_label_4
_geom_torsion_site_symmetry_1
_geom_torsion
O4 Eu1 O1 C6 3_675 -154.11(17)
O6 Eu1 O1 C6 3_675 33.3(2)
O3 Eu1 O1 C6 . 80.12(17)
O5 Eu1 O1 C6 . 157.60(17)
O9 Eu1 O1 C6 . -121.87(17)
O10 Eu1 O1 C6 . -56.31(17)
O2 Eu1 O1 C6 . -4.30(16)
O4 Eu1 O2 C6 3_675 148.82(19)
O6 Eu1 O2 C6 3_675 -150.30(18)
O3 Eu1 O2 C6 . -77.32(18)
O5 Eu1 O2 C6 . -18.9(2)
O9 Eu1 O2 C6 . 63.58(18)
O10 Eu1 O2 C6 . 134.05(18)
O1 Eu1 O2 C6 . 4.33(16)
O4 Eu1 O3 C12 3_675 16.4(4)
O6 Eu1 O3 C12 3_675 -46.5(4)
O5 Eu1 O3 C12 . 82.6(4)
O9 Eu1 O3 C12 . 130.7(4)
O10 Eu1 O3 C12 . -91.6(4)
O2 Eu1 O3 C12 . -140.6(4)
O1 Eu1 O3 C12 . 165.8(4)
C6 Eu1 O3 C12 . -167.2(4)
O4 Eu1 O5 C18 3_675 64.0(3)
O6 Eu1 O5 C18 3_675 -2.7(4)
O3 Eu1 O5 C18 . -62.9(3)
O9 Eu1 O5 C18 . 145.3(3)
O10 Eu1 O5 C18 . 110.1(3)
O2 Eu1 O5 C18 . -121.8(3)
O1 Eu1 O5 C18 . -140.2(3)
C6 Eu1 O5 C18 . -130.2(3)
N3 Cu1 O7 C24 . -95.7(3)
N3 Cu1 O7 C24 3_565 84.3(3)
O7 Cu1 N3 C17 3_565 39.1(2)
O7 Cu1 N3 C17 . -140.9(2)
O7 Cu1 N3 C13 3_565 -140.6(2)
O7 Cu1 N3 C13 . 39.4(2)
C5 N1 C1 C2 . 0.6(7)
N1 C1 C2 C3 . -1.4(7)
C1 C2 C3 C4 . 1.0(6)
C1 C2 C3 C6 . -179.3(3)
C2 C3 C4 C5 . -0.1(5)
C6 C3 C4 C5 . -179.8(3)
C1 N1 C5 C4 . 0.4(6)
C3 C4 C5 N1 . -0.7(6)
Eu1 O2 C6 O1 . -8.1(3)
Eu1 O2 C6 C3 . 172.4(2)
Eu1 O1 C6 O2 . 7.9(3)
Eu1 O1 C6 C3 . -172.7(2)
C2 C3 C6 O2 . 158.1(3)
C4 C3 C6 O2 . -22.2(4)
C2 C3 C6 O1 . -21.4(5)
C4 C3 C6 O1 . 158.3(3)
O4 Eu1 C6 O2 3_675 -97.1(4)
O6 Eu1 C6 O2 3_675 32.40(19)
O3 Eu1 C6 O2 . 95.50(18)
O5 Eu1 C6 O2 . 164.99(17)
O9 Eu1 C6 O2 . -117.89(18)
O10 Eu1 C6 O2 . -44.17(18)
O1 Eu1 C6 O2 . -172.2(3)
O4 Eu1 C6 O1 3_675 75.1(4)
O6 Eu1 C6 O1 3_675 -155.36(16)
O3 Eu1 C6 O1 . -92.26(17)
O5 Eu1 C6 O1 . -22.77(18)
O9 Eu1 C6 O1 . 54.35(16)
O10 Eu1 C6 O1 . 128.07(16)
O2 Eu1 C6 O1 . 172.2(3)
C11 N2 C7 C8 . 3.6(6)
N2 C7 C8 C9 . -1.3(6)
C7 C8 C9 C10 . -2.4(5)
C7 C8 C9 C12 . 177.2(3)
C8 C9 C10 C11 . 3.5(5)
C12 C9 C10 C11 . -176.2(3)
C7 N2 C11 C10 . -2.4(6)
C9 C10 C11 N2 . -1.1(7)
Eu1 O3 C12 O4 . -29.2(6)
Eu1 O3 C12 C9 . 152.7(3)
Eu1 O4 C12 O3 3_675 26.5(6)
Eu1 O4 C12 C9 3_675 -155.4(3)
C10 C9 C12 O3 . 161.7(3)
C8 C9 C12 O3 . -17.9(4)
C10 C9 C12 O4 . -16.6(4)
C8 C9 C12 O4 . 163.8(3)
C17 N3 C13 C14 . 1.1(4)
Cu1 N3 C13 C14 . -179.2(2)
N3 C13 C14 C15 . 1.7(4)
C13 C14 C15 C16 . -3.7(4)
C13 C14 C15 C18 . 175.0(3)
C14 C15 C16 C17 . 2.9(4)
C18 C15 C16 C17 . -175.7(3)
C13 N3 C17 C16 . -1.9(4)
Cu1 N3 C17 C16 . 178.4(2)
C15 C16 C17 N3 . -0.1(4)
Eu1 O6 C18 O5 3_675 22.8(7)
Eu1 O6 C18 C15 3_675 -159.1(3)
Eu1 O5 C18 O6 . -8.6(5)
Eu1 O5 C18 C15 . 173.3(2)
C14 C15 C18 O6 . -174.3(3)
C16 C15 C18 O6 . 4.3(4)
C14 C15 C18 O5 . 3.9(4)
C16 C15 C18 O5 . -177.5(3)
C23 N4 C19 C20 . -0.7(6)
N4 C19 C20 C21 . -0.7(5)
C19 C20 C21 C22 . 1.1(5)
C19 C20 C21 C24 . -179.8(3)
C20 C21 C22 C23 . 0.0(5)
C24 C21 C22 C23 . -179.1(3)
C19 N4 C23 C22 . 1.9(6)
C21 C22 C23 N4 . -1.5(7)
Cu1 O7 C24 O8 . 10.8(5)
Cu1 O7 C24 C21 . -168.0(2)
C22 C21 C24 O8 . -167.1(3)
C20 C21 C24 O8 . 13.9(4)
C22 C21 C24 O7 . 11.8(4)
C20 C21 C24 O7 . -167.3(3)
